data_7150410
loop_
_publ_author_name
'Belcher, Warwick J.'
'Fabre, Muriel'
'Farhan, Tamer'
'Steed, Jonathan W.'

_publ_section_title
;
 Pyridinium CH...anion and pi-stacking interactions in modular tripodal
 anion binding hosts: ATP binding and solid-state chiral induction.
;
_journal_issue 5
_journal_name_full 'Organic &amp; biomolecular chemistry'
_journal_page_first 781
_journal_page_last 786
_journal_paper_doi 10.1039/b516027h
_journal_volume 4
_journal_year 2006
_chemical_formula_sum 'C45 H53 F18 N6 O4 P3'
_chemical_formula_weight 1176.84
_chemical_name_systematic
;
?
;
_space_group_IT_number 14
_symmetry_cell_setting monoclinic
_symmetry_space_group_name_Hall '-P 2ybc'
_symmetry_space_group_name_H-M 'P 1 21/c 1'
_atom_sites_solution_hydrogens geom
_atom_sites_solution_primary direct
_atom_sites_solution_secondary difmap
_audit_creation_method SHELXL-97
_cell_angle_alpha 90.00
_cell_angle_beta 90.413(5)
_cell_angle_gamma 90.00
_cell_formula_units_Z 4
_cell_length_a 11.1149(15)
_cell_length_b 30.678(3)
_cell_length_c 15.2165(19)
_cell_measurement_temperature 120(2)
_cell_volume 5188.4(11)
_computing_cell_refinement DENZO-SMN
_computing_data_collection 'Nonius Collect'
_computing_data_reduction DENZO-SMN
_computing_molecular_graphics 'Xseed (barbour, 1999)'
_computing_structure_refinement 'SHELXL-97 (Sheldrick, 1997)'
_computing_structure_solution 'SHELXS-97 (Sheldrick, 1990)'
_diffrn_ambient_temperature 120(2)
_diffrn_measured_fraction_theta_full 0.854
_diffrn_measured_fraction_theta_max 0.854
_diffrn_measurement_device_type KappaCCD
_diffrn_measurement_method '0.5 deg \q & \w scans'
_diffrn_radiation_monochromator graphite
_diffrn_radiation_source 'fine-focus sealed tube'
_diffrn_radiation_type MoK\a
_diffrn_radiation_wavelength 0.71073
_diffrn_reflns_av_R_equivalents 0.1699
_diffrn_reflns_av_sigmaI/netI 0.2463
_diffrn_reflns_limit_h_max 13
_diffrn_reflns_limit_h_min -9
_diffrn_reflns_limit_k_max 32
_diffrn_reflns_limit_k_min -30
_diffrn_reflns_limit_l_max 18
_diffrn_reflns_limit_l_min -16
_diffrn_reflns_number 17021
_diffrn_reflns_theta_full 26.00
_diffrn_reflns_theta_max 26.00
_diffrn_reflns_theta_min 2.26
_diffrn_standards_decay_% 0
_exptl_absorpt_coefficient_mu 0.228
_exptl_absorpt_correction_T_max 0.9776
_exptl_absorpt_correction_T_min 0.9558
_exptl_absorpt_correction_type empirical
_exptl_absorpt_process_details 'Otwinowski & Minor, 1996'
_exptl_crystal_colour yellow
_exptl_crystal_density_diffrn 1.507
_exptl_crystal_density_method 'not measured'
_exptl_crystal_description plate
_exptl_crystal_F_000 2416
_exptl_crystal_size_max 0.20
_exptl_crystal_size_mid 0.20
_exptl_crystal_size_min 0.10
_refine_diff_density_max 1.337
_refine_diff_density_min -0.447
_refine_diff_density_rms 0.116
_refine_ls_extinction_coef 0.0023(10)
_refine_ls_extinction_expression Fc^*^=kFc[1+0.001xFc^2^\l^3^/sin(2\q)]^-1/4^
_refine_ls_extinction_method SHELXL
_refine_ls_goodness_of_fit_ref 1.015
_refine_ls_hydrogen_treatment mixed
_refine_ls_matrix_type full
_refine_ls_number_parameters 669
_refine_ls_number_reflns 8705
_refine_ls_number_restraints 0
_refine_ls_restrained_S_all 1.015
_refine_ls_R_factor_all 0.2538
_refine_ls_R_factor_gt 0.1203
_refine_ls_shift/su_max 0.001
_refine_ls_shift/su_mean 0.000
_refine_ls_structure_factor_coef Fsqd
_refine_ls_weighting_details 'calc w=1/[\s^2^(Fo^2^)+(0.1728P)^2^+3.5136P] where P=(Fo^2^+2Fc^2^)/3'
_refine_ls_weighting_scheme calc
_refine_ls_wR_factor_gt 0.2790
_refine_ls_wR_factor_ref 0.3550
_reflns_number_gt 3577
_reflns_number_total 8705
_reflns_threshold_expression >2sigma(I)
_cod_data_source_file b516027h.txt
_cod_data_source_block tf392a
_cod_original_sg_symbol_H-M P21/c
_cod_database_code 7150410

loop_
_symmetry_equiv_pos_as_xyz
'x, y, z'
'-x, y+1/2, -z+1/2'
'-x, -y, -z'
'x, -y-1/2, z-1/2'

loop_
_atom_site_label
_atom_site_type_symbol
_atom_site_fract_x
_atom_site_fract_y
_atom_site_fract_z
_atom_site_U_iso_or_equiv
_atom_site_adp_type
_atom_site_occupancy
_atom_site_symmetry_multiplicity
_atom_site_calc_flag
_atom_site_refinement_flags
_atom_site_disorder_assembly
_atom_site_disorder_group
O1S O 0.589(2) 0.0087(6) 0.4858(13) 0.136(7) Uiso 0.50 1 d P . .
O2S O 0.5933(14) 0.0056(5) 0.3094(9) 0.084(4) Uiso 0.50 1 d P . .
O4S O -0.1528(10) 0.0127(3) 0.2860(6) 0.135(3) Uiso 1 1 d . . .
O3S O -0.0930(8) 0.0236(2) 0.4622(5) 0.094(2) Uiso 1 1 d . . .
F18 F 0.9769(6) 0.0507(2) 0.8112(4) 0.092(2) Uani 1 1 d . . .
F13 F 0.7747(6) 0.05373(19) 0.8307(3) 0.0807(19) Uani 1 1 d . . .
F17 F 0.7702(5) 0.11912(18) 0.7664(3) 0.0715(17) Uani 1 1 d . . .
F15 F 0.9697(5) 0.11619(19) 0.7465(3) 0.0819(19) Uani 1 1 d . . .
F14 F 0.8529(6) 0.06242(18) 0.6953(3) 0.0762(18) Uani 1 1 d . . .
F16 F 0.8925(5) 0.10735(19) 0.8812(3) 0.0727(17) Uani 1 1 d . . .
P3 P 0.8723(3) 0.08438(9) 0.78820(15) 0.0548(8) Uani 1 1 d . . .
C31 C 0.6404(12) 0.1162(5) 0.5370(10) 0.097(5) Uani 1 1 d . . .
H31 H 0.6287 0.1005 0.5900 0.116 Uiso 1 1 calc R . .
C16 C 0.2905(16) 0.4681(4) 0.8116(6) 0.137(7) Uani 1 1 d . . .
H16 H 0.2636 0.4963 0.7948 0.164 Uiso 1 1 calc R . .
N4 N 0.6534(9) 0.0943(3) 0.4659(10) 0.091(3) Uani 1 1 d . . .
C20 C 0.3815(10) 0.4036(3) 0.7768(5) 0.059(3) Uani 1 1 d . . .
H20 H 0.4199 0.3852 0.7354 0.071 Uiso 1 1 calc R . .
C32 C 0.6420(10) 0.1596(4) 0.5416(7) 0.076(4) Uani 1 1 d . . .
H32 H 0.6302 0.1738 0.5963 0.092 Uiso 1 1 calc R . .
C8 C 0.6114(9) 0.4303(3) 0.6190(5) 0.055(3) Uani 1 1 d . . .
H8A H 0.5879 0.4384 0.6794 0.066 Uiso 1 1 calc R . .
H8B H 0.6694 0.4059 0.6232 0.066 Uiso 1 1 calc R . .
C15 C 0.0944(10) 0.4615(3) 0.5409(6) 0.066(3) Uani 1 1 d . . .
H15A H 0.1410 0.4879 0.5538 0.099 Uiso 1 1 calc R . .
H15B H 0.0142 0.4641 0.5666 0.099 Uiso 1 1 calc R . .
H15C H 0.0870 0.4578 0.4772 0.099 Uiso 1 1 calc R . .
C21 C 0.2031(9) 0.4062(4) 1.1573(5) 0.061(3) Uani 1 1 d . . .
H21 H 0.1670 0.4251 1.1989 0.073 Uiso 1 1 calc R . .
C27 C 0.5882(9) 0.2547(4) 0.5276(6) 0.056(3) Uani 1 1 d . . .
H27 H 0.5440 0.2388 0.5702 0.067 Uiso 1 1 calc R . .
C17 C 0.2710(16) 0.4532(4) 0.8948(6) 0.142(7) Uani 1 1 d . . .
H17 H 0.2310 0.4717 0.9354 0.170 Uiso 1 1 calc R . .
C10 C 0.6393(8) 0.3712(3) 0.4676(5) 0.049(2) Uani 1 1 d . . .
H10A H 0.6601 0.3821 0.4085 0.058 Uiso 1 1 calc R . .
H10B H 0.7003 0.3823 0.5097 0.058 Uiso 1 1 calc R . .
C9 C 0.6723(10) 0.4689(3) 0.5759(6) 0.077(3) Uani 1 1 d . . .
H9A H 0.7032 0.4602 0.5183 0.116 Uiso 1 1 calc R . .
H9B H 0.7391 0.4790 0.6131 0.116 Uiso 1 1 calc R . .
H9C H 0.6140 0.4926 0.5683 0.116 Uiso 1 1 calc R . .
C29 C 0.7245(8) 0.2564(3) 0.4063(5) 0.048(2) Uani 1 1 d . . .
H29 H 0.7739 0.2425 0.3640 0.057 Uiso 1 1 calc R . .
F10 F 1.0268(6) 0.1946(4) 0.1607(4) 0.157(4) Uani 1 1 d . . .
C35 C 0.6724(10) 0.1158(4) 0.3903(9) 0.081(3) Uani 1 1 d . . .
H35 H 0.6822 0.0999 0.3372 0.097 Uiso 1 1 calc R . .
C41 C 0.0094(9) 0.1265(3) 0.3905(6) 0.051(2) Uani 1 1 d . . .
H41 H 0.0126 0.1071 0.3420 0.061 Uiso 1 1 calc R . .
C34 C 0.6778(10) 0.1607(4) 0.3889(7) 0.072(3) Uani 1 1 d . . .
H34 H 0.6929 0.1756 0.3354 0.087 Uiso 1 1 calc R . .
C24 C 0.3074(9) 0.3544(3) 1.0362(5) 0.058(3) Uani 1 1 d . . .
H24 H 0.3438 0.3351 0.9954 0.069 Uiso 1 1 calc R . .
C11 C 0.4370(9) 0.3595(3) 0.3482(5) 0.055(3) Uani 1 1 d . . .
H11A H 0.3655 0.3429 0.3281 0.066 Uiso 1 1 calc R . .
H11B H 0.5066 0.3394 0.3504 0.066 Uiso 1 1 calc R . .
C2 C 0.4991(9) 0.4149(3) 0.5681(5) 0.046(2) Uani 1 1 d . . .
C7 C 0.3698(9) 0.4618(3) 0.6633(5) 0.049(3) Uani 1 1 d . . .
H7A H 0.4430 0.4801 0.6660 0.059 Uiso 1 1 calc R . .
H7B H 0.3014 0.4810 0.6476 0.059 Uiso 1 1 calc R . .
F9 F 0.9124(7) 0.1592(3) 0.0604(4) 0.144(4) Uani 1 1 d . . .
C12 C 0.4626(10) 0.3975(4) 0.2841(6) 0.073(3) Uani 1 1 d . . .
H12A H 0.3924 0.4168 0.2810 0.109 Uiso 1 1 calc R . .
H12B H 0.4792 0.3858 0.2255 0.109 Uiso 1 1 calc R . .
H12C H 0.5326 0.4141 0.3051 0.109 Uiso 1 1 calc R . .
C22 C 0.2293(8) 0.4221(3) 1.0749(5) 0.051(2) Uani 1 1 d . . .
H22 H 0.2093 0.4514 1.0608 0.061 Uiso 1 1 calc R . .
C26 C 0.5825(8) 0.2991(4) 0.5269(5) 0.053(3) Uani 1 1 d . . .
H26 H 0.5347 0.3137 0.5693 0.063 Uiso 1 1 calc R . .
C43 C 0.0427(9) 0.1975(3) 0.4483(6) 0.052(3) Uani 1 1 d . . .
C45 C -0.0396(9) 0.1405(3) 0.5322(6) 0.057(3) Uani 1 1 d . . .
H45 H -0.0727 0.1311 0.5864 0.068 Uiso 1 1 calc R . .
C44 C -0.0013(8) 0.1824(3) 0.5270(6) 0.051(3) Uani 1 1 d . . .
H44 H -0.0049 0.2011 0.5768 0.061 Uiso 1 1 calc R . .
C28 C 0.6583(9) 0.2321(3) 0.4663(6) 0.053(3) Uani 1 1 d . . .
C1 C 0.3851(9) 0.4282(3) 0.5908(5) 0.043(2) Uani 1 1 d . . .
C3 C 0.5151(9) 0.3887(3) 0.4932(5) 0.046(2) Uani 1 1 d . . .
C40 C 0.1837(9) 0.3054(3) 0.4963(5) 0.054(3) Uani 1 1 d . . .
H40 H 0.2284 0.3185 0.5427 0.065 Uiso 1 1 calc R . .
C18 C 0.3066(8) 0.4130(3) 0.9219(5) 0.045(2) Uani 1 1 d . . .
C30 C 0.7165(8) 0.3016(4) 0.4098(5) 0.055(3) Uani 1 1 d . . .
H30 H 0.7639 0.3183 0.3707 0.066 Uiso 1 1 calc R . .
C39 C 0.1439(9) 0.2638(3) 0.5052(6) 0.051(3) Uani 1 1 d . . .
H39 H 0.1581 0.2488 0.5588 0.061 Uiso 1 1 calc R . .
C23 C 0.2838(8) 0.3965(3) 1.0128(5) 0.048(2) Uani 1 1 d . . .
C36 C 0.1026(8) 0.3088(3) 0.3556(5) 0.045(2) Uani 1 1 d . . .
H36 H 0.0869 0.3246 0.3031 0.055 Uiso 1 1 calc R . .
C6 C 0.2838(9) 0.4132(3) 0.5466(5) 0.044(2) Uani 1 1 d . . .
F11 F 0.9169(8) 0.1390(2) 0.2003(4) 0.128(3) Uani 1 1 d . . .
C14 C 0.1588(9) 0.4219(3) 0.5804(6) 0.059(3) Uani 1 1 d . . .
H14A H 0.1637 0.4258 0.6449 0.071 Uiso 1 1 calc R . .
H14B H 0.1088 0.3957 0.5690 0.071 Uiso 1 1 calc R . .
C42 C 0.0491(8) 0.1679(3) 0.3782(5) 0.046(2) Uani 1 1 d . . .
H42 H 0.0807 0.1767 0.3231 0.055 Uiso 1 1 calc R . .
C33 C 0.6611(8) 0.1839(3) 0.4662(6) 0.054(3) Uani 1 1 d . . .
N1 N 0.3477(7) 0.4428(2) 0.7541(4) 0.050(2) Uani 1 1 d . . .
C19 C 0.3611(9) 0.3892(3) 0.8610(5) 0.057(3) Uani 1 1 d . . .
H19 H 0.3874 0.3607 0.8764 0.069 Uiso 1 1 calc R . .
C37 C 0.0654(9) 0.2664(3) 0.3610(5) 0.048(2) Uani 1 1 d . . .
H37 H 0.0269 0.2528 0.3123 0.058 Uiso 1 1 calc R . .
F12 F 0.8653(7) 0.2263(2) 0.1012(5) 0.120(3) Uani 1 1 d . . .
C25 C 0.2782(9) 0.3398(3) 1.1198(6) 0.055(3) Uani 1 1 d . . .
H25 H 0.2957 0.3104 1.1347 0.065 Uiso 1 1 calc R . .
C38 C 0.0846(8) 0.2435(3) 0.4394(5) 0.045(2) Uani 1 1 d . . .
C5 C 0.2997(9) 0.3893(3) 0.4677(5) 0.046(2) Uani 1 1 d . . .
C4 C 0.4145(8) 0.3787(3) 0.4392(5) 0.043(2) Uani 1 1 d . . .
N3 N 0.6433(6) 0.3228(2) 0.4672(4) 0.0439(19) Uani 1 1 d . . .
N5 N 0.1600(6) 0.3285(2) 0.4212(4) 0.0408(18) Uani 1 1 d . . .
N6 N -0.0342(7) 0.1113(2) 0.4665(5) 0.056(2) Uani 1 1 d . . .
F8 F 0.7546(6) 0.1693(2) 0.1461(3) 0.0821(19) Uani 1 1 d . . .
N2 N 0.2265(7) 0.3653(3) 1.1805(4) 0.056(2) Uani 1 1 d . . .
F7 F 0.8679(5) 0.20570(19) 0.2438(3) 0.0750(17) Uani 1 1 d . . .
F1 F 0.2827(5) 0.30826(19) 0.7545(4) 0.0778(18) Uani 1 1 d . . .
F2 F 0.3052(6) 0.23509(18) 0.7698(4) 0.084(2) Uani 1 1 d . . .
F6 F 0.4191(6) 0.28110(19) 0.8511(3) 0.082(2) Uani 1 1 d . . .
F5 F 0.3671(5) 0.26876(18) 0.6449(3) 0.0661(16) Uani 1 1 d . . .
F3 F 0.5009(5) 0.24115(17) 0.7408(3) 0.0697(17) Uani 1 1 d . . .
F4 F 0.4821(5) 0.31384(16) 0.7270(3) 0.0615(15) Uani 1 1 d . . .
P2 P 0.8905(3) 0.18322(12) 0.15226(17) 0.0748(10) Uani 1 1 d . . .
P1 P 0.3918(3) 0.27430(8) 0.74860(15) 0.0525(8) Uani 1 1 d . . .
C13 C 0.1930(9) 0.3760(3) 0.4129(5) 0.051(2) Uani 1 1 d . . .
H13A H 0.2103 0.3824 0.3504 0.061 Uiso 1 1 calc R . .
H13B H 0.1230 0.3940 0.4301 0.061 Uiso 1 1 calc R . .

loop_
_atom_site_aniso_label
_atom_site_aniso_U_11
_atom_site_aniso_U_22
_atom_site_aniso_U_33
_atom_site_aniso_U_23
_atom_site_aniso_U_13
_atom_site_aniso_U_12
F18 0.113(6) 0.106(5) 0.059(4) 0.001(3) 0.018(4) 0.034(4)
F13 0.098(5) 0.086(4) 0.059(4) 0.006(3) 0.019(3) -0.032(4)
F17 0.086(5) 0.076(4) 0.052(3) 0.005(3) 0.004(3) 0.002(3)
F15 0.084(5) 0.104(5) 0.058(3) -0.011(3) 0.029(3) -0.030(4)
F14 0.111(5) 0.078(4) 0.039(3) -0.011(3) 0.006(3) -0.009(4)
F16 0.072(4) 0.110(5) 0.035(3) -0.017(3) 0.007(3) -0.003(4)
P3 0.0658(19) 0.0655(18) 0.0333(13) -0.0039(12) 0.0097(12) -0.0036(16)
C31 0.099(11) 0.086(11) 0.106(12) 0.025(8) 0.026(9) 0.046(9)
C16 0.29(2) 0.088(9) 0.030(6) 0.017(6) 0.041(9) 0.107(12)
N4 0.053(7) 0.068(7) 0.152(11) 0.029(8) -0.003(7) -0.009(6)
C20 0.101(9) 0.048(6) 0.030(5) 0.006(4) 0.018(5) 0.012(6)
C32 0.083(9) 0.091(10) 0.055(7) 0.022(6) 0.023(6) 0.032(7)
C8 0.064(7) 0.066(7) 0.036(5) 0.000(4) 0.014(5) -0.010(6)
C15 0.080(8) 0.073(7) 0.045(6) 0.010(5) 0.003(5) 0.008(6)
C21 0.076(8) 0.076(8) 0.029(5) 0.000(5) 0.010(5) -0.004(6)
C27 0.059(7) 0.074(8) 0.035(5) 0.009(5) 0.003(5) -0.009(6)
C17 0.28(2) 0.119(11) 0.026(6) 0.011(6) 0.051(9) 0.100(13)
C10 0.055(7) 0.059(7) 0.033(5) 0.003(4) 0.007(4) -0.006(5)
C9 0.076(8) 0.096(8) 0.060(7) -0.019(6) 0.021(6) -0.033(7)
C29 0.054(6) 0.061(7) 0.029(5) -0.006(4) 0.007(4) 0.008(5)
F10 0.059(5) 0.372(13) 0.039(4) 0.013(6) -0.002(3) -0.019(7)
C35 0.071(9) 0.066(9) 0.105(10) -0.004(7) -0.007(7) -0.010(7)
C41 0.064(7) 0.050(6) 0.038(5) 0.004(4) -0.001(5) 0.005(5)
C34 0.064(8) 0.090(10) 0.063(7) 0.004(6) -0.009(6) -0.011(7)
C24 0.072(8) 0.073(7) 0.028(5) 0.012(5) 0.008(4) 0.013(6)
C11 0.064(7) 0.072(7) 0.030(5) -0.010(4) 0.014(4) 0.002(6)
C2 0.061(7) 0.052(6) 0.024(4) -0.002(4) 0.005(4) -0.004(5)
C7 0.081(8) 0.042(5) 0.024(4) 0.009(4) 0.011(4) -0.002(5)
F9 0.126(7) 0.256(10) 0.050(4) -0.059(5) -0.023(4) 0.063(7)
C12 0.076(8) 0.109(9) 0.033(5) -0.001(5) 0.011(5) -0.026(7)
C22 0.056(7) 0.060(6) 0.036(5) -0.003(4) 0.007(4) 0.007(5)
C26 0.041(6) 0.082(8) 0.035(5) -0.003(5) 0.007(4) 0.003(6)
C43 0.059(7) 0.058(7) 0.040(5) 0.014(5) -0.004(5) -0.003(6)
C45 0.060(7) 0.072(8) 0.039(5) 0.017(5) -0.002(5) 0.006(6)
C44 0.061(7) 0.049(6) 0.043(5) 0.009(4) 0.006(5) -0.011(5)
C28 0.058(7) 0.054(7) 0.046(6) 0.001(5) -0.002(5) -0.002(6)
C1 0.063(7) 0.045(6) 0.019(4) 0.013(4) 0.015(4) 0.005(5)
C3 0.057(7) 0.054(6) 0.027(4) 0.008(4) 0.009(4) -0.013(5)
C40 0.073(7) 0.060(7) 0.029(5) 0.000(4) -0.008(4) -0.020(6)
C18 0.059(6) 0.051(6) 0.027(4) 0.005(4) 0.006(4) 0.009(5)
C30 0.045(6) 0.089(8) 0.031(5) -0.003(5) 0.020(4) -0.003(6)
C39 0.064(7) 0.056(7) 0.033(5) 0.014(4) 0.005(5) -0.010(5)
C23 0.056(6) 0.064(7) 0.025(4) 0.005(4) 0.007(4) 0.004(5)
C36 0.053(6) 0.058(7) 0.025(4) -0.002(4) 0.002(4) -0.001(5)
C6 0.053(6) 0.056(6) 0.024(4) 0.007(4) 0.013(4) 0.012(5)
F11 0.186(9) 0.109(5) 0.088(5) -0.021(4) -0.051(5) 0.055(6)
C14 0.068(7) 0.072(7) 0.037(5) -0.009(5) -0.010(5) 0.015(6)
C42 0.059(7) 0.044(6) 0.035(5) 0.008(4) 0.008(4) 0.004(5)
C33 0.042(6) 0.073(7) 0.047(6) 0.001(5) -0.005(5) -0.001(5)
N1 0.072(6) 0.056(5) 0.022(4) -0.002(3) 0.007(4) -0.001(4)
C19 0.087(8) 0.045(6) 0.041(5) 0.004(4) 0.021(5) 0.003(6)
C37 0.070(7) 0.050(6) 0.025(4) -0.001(4) 0.010(4) -0.010(5)
F12 0.120(7) 0.132(6) 0.107(6) 0.058(5) -0.029(5) -0.032(5)
C25 0.050(6) 0.070(7) 0.044(5) 0.002(5) -0.007(5) 0.009(5)
C38 0.049(6) 0.051(6) 0.035(5) -0.005(4) 0.002(4) -0.004(5)
C5 0.048(6) 0.054(6) 0.035(5) 0.004(4) 0.005(4) 0.000(5)
C4 0.050(6) 0.055(6) 0.024(4) 0.004(4) 0.000(4) 0.010(5)
N3 0.043(5) 0.064(5) 0.026(4) -0.001(3) 0.005(3) 0.001(4)
N5 0.053(5) 0.045(5) 0.024(4) 0.000(3) 0.003(3) 0.001(4)
N6 0.060(6) 0.053(5) 0.055(5) 0.009(4) -0.010(4) -0.002(4)
F8 0.088(5) 0.105(5) 0.053(3) 0.003(3) -0.020(3) -0.022(4)
N2 0.069(6) 0.069(6) 0.031(4) 0.001(4) 0.007(4) -0.005(5)
F7 0.071(4) 0.102(4) 0.053(3) -0.022(3) -0.001(3) 0.000(4)
F1 0.053(4) 0.085(4) 0.095(4) -0.012(3) 0.014(3) 0.005(3)
F2 0.112(6) 0.072(4) 0.068(4) -0.015(3) 0.040(4) -0.032(4)
F6 0.121(6) 0.095(4) 0.030(3) -0.007(3) 0.011(3) 0.004(4)
F5 0.063(4) 0.096(4) 0.039(3) -0.007(3) 0.002(3) -0.008(3)
F3 0.078(4) 0.070(4) 0.060(3) 0.010(3) 0.014(3) 0.021(3)
F4 0.070(4) 0.062(3) 0.053(3) -0.005(3) 0.010(3) -0.005(3)
P2 0.069(2) 0.119(3) 0.0362(15) -0.0079(16) -0.0040(14) -0.001(2)
P1 0.0614(19) 0.0611(18) 0.0351(13) -0.0047(11) 0.0119(12) -0.0024(16)
C13 0.059(7) 0.054(6) 0.039(5) 0.002(4) 0.003(5) 0.008(5)

loop_
_atom_type_symbol
_atom_type_description
_atom_type_scat_dispersion_real
_atom_type_scat_dispersion_imag
_atom_type_scat_source
C C 0.0033 0.0016 'International Tables Vol C Tables 4.2.6.8 and 6.1.1.4'
H H 0.0000 0.0000 'International Tables Vol C Tables 4.2.6.8 and 6.1.1.4'
N N 0.0061 0.0033 'International Tables Vol C Tables 4.2.6.8 and 6.1.1.4'
O O 0.0106 0.0060 'International Tables Vol C Tables 4.2.6.8 and 6.1.1.4'
F F 0.0171 0.0103 'International Tables Vol C Tables 4.2.6.8 and 6.1.1.4'
P P 0.1023 0.0942 'International Tables Vol C Tables 4.2.6.8 and 6.1.1.4'

loop_
_geom_angle_atom_site_label_1
_geom_angle_atom_site_label_2
_geom_angle_atom_site_label_3
_geom_angle
_geom_angle_site_symmetry_1
_geom_angle_site_symmetry_3
_geom_angle_publ_flag
F13 P3 F14 91.3(3) . . ?
F13 P3 F17 89.6(3) . . ?
F14 P3 F17 90.4(3) . . ?
F13 P3 F18 91.5(4) . . ?
F14 P3 F18 90.8(3) . . ?
F17 P3 F18 178.4(4) . . ?
F13 P3 F15 178.7(4) . . ?
F14 P3 F15 89.7(3) . . ?
F17 P3 F15 89.6(3) . . ?
F18 P3 F15 89.3(4) . . ?
F13 P3 F16 89.6(3) . . ?
F14 P3 F16 179.0(3) . . ?
F17 P3 F16 89.1(3) . . ?
F18 P3 F16 89.7(3) . . ?
F15 P3 F16 89.5(3) . . ?
N4 C31 C32 124.4(13) . . ?
N1 C16 C17 119.5(10) . . ?
C31 N4 C35 119.0(11) . . ?
N1 C20 C19 119.6(8) . . ?
C31 C32 C33 119.8(11) . . ?
C9 C8 C2 112.7(8) . . ?
N2 C21 C22 122.3(9) . . ?
C26 C27 C28 121.0(9) . . ?
C18 C17 C16 122.5(10) . . ?
N3 C10 C3 112.2(7) . . ?
C30 C29 C28 118.4(8) . . ?
N4 C35 C34 120.6(12) . . ?
N6 C41 C42 124.4(8) . . ?
C35 C34 C33 119.6(11) . . ?
C23 C24 C25 119.9(9) . . ?
C4 C11 C12 108.2(7) . . ?
C1 C2 C3 119.6(8) . . ?
C1 C2 C8 121.8(8) . . ?
C3 C2 C8 118.5(8) . . ?
N1 C7 C1 114.8(6) . . ?
C23 C22 C21 121.3(9) . . ?
N3 C26 C27 121.2(8) . . ?
C44 C43 C42 117.7(9) . . ?
C44 C43 C38 120.6(8) . . ?
C42 C43 C38 121.7(8) . . ?
N6 C45 C44 124.9(8) . . ?
C45 C44 C43 118.8(9) . . ?
C29 C28 C27 117.9(9) . . ?
C29 C28 C33 121.6(9) . . ?
C27 C28 C33 120.4(9) . . ?
C2 C1 C6 121.8(8) . . ?
C2 C1 C7 119.4(9) . . ?
C6 C1 C7 118.8(8) . . ?
C2 C3 C4 119.3(8) . . ?
C2 C3 C10 121.6(8) . . ?
C4 C3 C10 119.1(7) . . ?
C39 C40 N5 120.6(8) . . ?
C19 C18 C17 114.9(8) . . ?
C19 C18 C23 122.7(8) . . ?
C17 C18 C23 122.4(8) . . ?
N3 C30 C29 122.7(8) . . ?
C38 C39 C40 121.3(8) . . ?
C24 C23 C22 116.6(8) . . ?
C24 C23 C18 121.8(8) . . ?
C22 C23 C18 121.4(8) . . ?
N5 C36 C37 122.2(8) . . ?
C1 C6 C5 118.4(8) . . ?
C1 C6 C14 121.6(8) . . ?
C5 C6 C14 120.0(9) . . ?
C6 C14 C15 115.7(8) . . ?
C41 C42 C43 118.8(8) . . ?
C32 C33 C34 116.5(10) . . ?
C32 C33 C28 122.3(9) . . ?
C34 C33 C28 121.1(9) . . ?
C20 N1 C16 120.0(7) . . ?
C20 N1 C7 123.1(7) . . ?
C16 N1 C7 116.9(8) . . ?
C18 C19 C20 123.4(9) . . ?
C36 C37 C38 119.0(8) . . ?
N2 C25 C24 123.0(9) . . ?
C39 C38 C37 118.1(8) . . ?
C39 C38 C43 121.4(8) . . ?
C37 C38 C43 120.5(8) . . ?
C4 C5 C6 120.3(9) . . ?
C4 C5 C13 119.2(8) . . ?
C6 C5 C13 120.5(8) . . ?
C5 C4 C3 119.5(8) . . ?
C5 C4 C11 121.9(8) . . ?
C3 C4 C11 118.4(8) . . ?
C26 N3 C30 118.7(8) . . ?
C26 N3 C10 121.3(7) . . ?
C30 N3 C10 119.9(7) . . ?
C36 N5 C40 118.6(7) . . ?
C36 N5 C13 119.6(7) . . ?
C40 N5 C13 121.8(7) . . ?
C41 N6 C45 115.2(8) . . ?
C21 N2 C25 116.9(8) . . ?
F12 P2 F10 91.2(5) . . ?
F12 P2 F11 177.9(5) . . ?
F10 P2 F11 88.7(5) . . ?
F12 P2 F8 91.8(4) . . ?
F10 P2 F8 177.0(5) . . ?
F11 P2 F8 88.3(4) . . ?
F12 P2 F7 92.3(4) . . ?
F10 P2 F7 89.4(4) . . ?
F11 P2 F7 89.8(4) . . ?
F8 P2 F7 90.7(3) . . ?
F12 P2 F9 89.0(5) . . ?
F10 P2 F9 91.2(4) . . ?
F11 P2 F9 88.9(4) . . ?
F8 P2 F9 88.6(4) . . ?
F7 P2 F9 178.5(5) . . ?
F2 P1 F3 89.7(3) . . ?
F2 P1 F1 91.2(3) . . ?
F3 P1 F1 178.8(3) . . ?
F2 P1 F6 90.7(3) . . ?
F3 P1 F6 90.9(3) . . ?
F1 P1 F6 89.9(3) . . ?
F2 P1 F5 91.2(3) . . ?
F3 P1 F5 89.1(3) . . ?
F1 P1 F5 90.0(3) . . ?
F6 P1 F5 178.1(3) . . ?
F2 P1 F4 179.1(4) . . ?
F3 P1 F4 89.4(3) . . ?
F1 P1 F4 89.7(3) . . ?
F6 P1 F4 89.2(3) . . ?
F5 P1 F4 88.9(3) . . ?
C5 C13 N5 114.0(7) . . ?

loop_
_geom_bond_atom_site_label_1
_geom_bond_atom_site_label_2
_geom_bond_distance
_geom_bond_site_symmetry_2
_geom_bond_publ_flag
F18 P3 1.592(7) . ?
F13 P3 1.578(6) . ?
F17 P3 1.590(6) . ?
F15 P3 1.592(6) . ?
F14 P3 1.579(5) . ?
F16 P3 1.596(5) . ?
C31 N4 1.282(15) . ?
C31 C32 1.332(15) . ?
C16 N1 1.336(12) . ?
C16 C17 1.365(13) . ?
N4 C35 1.344(14) . ?
C20 N1 1.304(11) . ?
C20 C19 1.376(11) . ?
C32 C33 1.386(12) . ?
C8 C9 1.517(12) . ?
C8 C2 1.538(12) . ?
C15 C14 1.531(12) . ?
C21 N2 1.327(11) . ?
C21 C22 1.380(11) . ?
C27 C26 1.366(13) . ?
C27 C28 1.403(12) . ?
C17 C18 1.359(13) . ?
C10 N3 1.486(11) . ?
C10 C3 1.534(12) . ?
C29 C30 1.388(12) . ?
C29 C28 1.394(12) . ?
F10 P2 1.560(7) . ?
C35 C34 1.378(14) . ?
C41 N6 1.341(10) . ?
C41 C42 1.357(12) . ?
C34 C33 1.390(13) . ?
C24 C23 1.365(12) . ?
C24 C25 1.390(11) . ?
C11 C4 1.527(10) . ?
C11 C12 1.549(12) . ?
C2 C1 1.377(12) . ?
C2 C3 1.407(11) . ?
C7 N1 1.520(9) . ?
C7 C1 1.521(11) . ?
F9 P2 1.600(6) . ?
C22 C23 1.373(11) . ?
C26 N3 1.348(11) . ?
C43 C44 1.377(11) . ?
C43 C42 1.402(12) . ?
C43 C38 1.492(12) . ?
C45 N6 1.346(11) . ?
C45 C44 1.357(12) . ?
C28 C33 1.476(13) . ?
C1 C6 1.386(12) . ?
C3 C4 1.415(12) . ?
C40 C39 1.356(12) . ?
C40 N5 1.370(10) . ?
C18 C19 1.330(11) . ?
C18 C23 1.496(10) . ?
C30 N3 1.362(10) . ?
C39 C38 1.348(12) . ?
C36 N5 1.328(10) . ?
C36 C37 1.366(11) . ?
C6 C5 1.419(11) . ?
C6 C14 1.509(12) . ?
F11 P2 1.567(8) . ?
C37 C38 1.400(11) . ?
F12 P2 1.559(7) . ?
C25 N2 1.344(11) . ?
C5 C4 1.389(12) . ?
C5 C13 1.501(12) . ?
N5 C13 1.508(10) . ?
F8 P2 1.572(7) . ?
F7 P2 1.576(5) . ?
F1 P1 1.602(6) . ?
F2 P1 1.575(6) . ?
F6 P1 1.600(5) . ?
F5 P1 1.609(5) . ?
F3 P1 1.588(6) . ?
F4 P1 1.610(6) . ?

loop_
_geom_torsion_atom_site_label_1
_geom_torsion_atom_site_label_2
_geom_torsion_atom_site_label_3
_geom_torsion_atom_site_label_4
_geom_torsion
_geom_torsion_site_symmetry_1
_geom_torsion_site_symmetry_2
_geom_torsion_site_symmetry_3
_geom_torsion_site_symmetry_4
_geom_torsion_publ_flag
C32 C31 N4 C35 1(2) . . . . ?
N4 C31 C32 C33 -1(2) . . . . ?
N1 C16 C17 C18 -1(3) . . . . ?
C31 N4 C35 C34 -0.1(18) . . . . ?
N4 C35 C34 C33 -1.2(17) . . . . ?
C9 C8 C2 C1 -96.5(10) . . . . ?
C9 C8 C2 C3 79.6(10) . . . . ?
N2 C21 C22 C23 -1.4(15) . . . . ?
C28 C27 C26 N3 0.4(14) . . . . ?
N6 C45 C44 C43 2.5(15) . . . . ?
C42 C43 C44 C45 -2.0(14) . . . . ?
C38 C43 C44 C45 179.4(9) . . . . ?
C30 C29 C28 C27 -0.7(14) . . . . ?
C30 C29 C28 C33 179.4(8) . . . . ?
C26 C27 C28 C29 1.7(14) . . . . ?
C26 C27 C28 C33 -178.4(9) . . . . ?
C3 C2 C1 C6 5.9(12) . . . . ?
C8 C2 C1 C6 -178.0(8) . . . . ?
C3 C2 C1 C7 -171.1(7) . . . . ?
C8 C2 C1 C7 5.0(11) . . . . ?
N1 C7 C1 C2 -94.6(9) . . . . ?
N1 C7 C1 C6 88.3(10) . . . . ?
C1 C2 C3 C4 4.1(12) . . . . ?
C8 C2 C3 C4 -172.1(8) . . . . ?
C1 C2 C3 C10 -177.0(7) . . . . ?
C8 C2 C3 C10 6.8(12) . . . . ?
N3 C10 C3 C2 118.9(8) . . . . ?
N3 C10 C3 C4 -62.2(9) . . . . ?
C16 C17 C18 C19 0(2) . . . . ?
C16 C17 C18 C23 -179.2(15) . . . . ?
C28 C29 C30 N3 -2.5(14) . . . . ?
N5 C40 C39 C38 2.8(15) . . . . ?
C25 C24 C23 C22 -1.1(14) . . . . ?
C25 C24 C23 C18 -176.2(9) . . . . ?
C21 C22 C23 C24 1.7(14) . . . . ?
C21 C22 C23 C18 176.8(9) . . . . ?
C19 C18 C23 C24 -6.4(15) . . . . ?
C17 C18 C23 C24 172.3(13) . . . . ?
C19 C18 C23 C22 178.8(9) . . . . ?
C17 C18 C23 C22 -2.5(17) . . . . ?
C2 C1 C6 C5 -10.1(12) . . . . ?
C7 C1 C6 C5 166.9(7) . . . . ?
C2 C1 C6 C14 169.9(8) . . . . ?
C7 C1 C6 C14 -13.2(12) . . . . ?
C1 C6 C14 C15 95.7(10) . . . . ?
C5 C6 C14 C15 -84.3(11) . . . . ?
N6 C41 C42 C43 -1.4(15) . . . . ?
C44 C43 C42 C41 1.5(13) . . . . ?
C38 C43 C42 C41 -179.9(9) . . . . ?
C31 C32 C33 C34 -0.1(16) . . . . ?
C31 C32 C33 C28 177.0(11) . . . . ?
C35 C34 C33 C32 1.3(15) . . . . ?
C35 C34 C33 C28 -175.9(10) . . . . ?
C29 C28 C33 C32 151.9(10) . . . . ?
C27 C28 C33 C32 -27.9(15) . . . . ?
C29 C28 C33 C34 -31.1(14) . . . . ?
C27 C28 C33 C34 149.1(10) . . . . ?
C19 C20 N1 C16 -2.0(17) . . . . ?
C19 C20 N1 C7 178.2(9) . . . . ?
C17 C16 N1 C20 2(2) . . . . ?
C17 C16 N1 C7 -178.3(14) . . . . ?
C1 C7 N1 C20 24.2(13) . . . . ?
C1 C7 N1 C16 -155.6(11) . . . . ?
C17 C18 C19 C20 0.4(17) . . . . ?
C23 C18 C19 C20 179.2(10) . . . . ?
N1 C20 C19 C18 0.8(17) . . . . ?
N5 C36 C37 C38 2.2(14) . . . . ?
C23 C24 C25 N2 0.2(15) . . . . ?
C40 C39 C38 C37 0.2(14) . . . . ?
C40 C39 C38 C43 178.9(9) . . . . ?
C36 C37 C38 C39 -2.7(13) . . . . ?
C36 C37 C38 C43 178.7(8) . . . . ?
C44 C43 C38 C39 37.6(14) . . . . ?
C42 C43 C38 C39 -140.9(10) . . . . ?
C44 C43 C38 C37 -143.7(9) . . . . ?
C42 C43 C38 C37 37.7(13) . . . . ?
C1 C6 C5 C4 4.2(12) . . . . ?
C14 C6 C5 C4 -175.7(8) . . . . ?
C1 C6 C5 C13 -174.2(8) . . . . ?
C14 C6 C5 C13 5.9(12) . . . . ?
C6 C5 C4 C3 5.6(12) . . . . ?
C13 C5 C4 C3 -176.0(8) . . . . ?
C6 C5 C4 C11 -170.1(8) . . . . ?
C13 C5 C4 C11 8.3(13) . . . . ?
C2 C3 C4 C5 -9.7(12) . . . . ?
C10 C3 C4 C5 171.3(8) . . . . ?
C2 C3 C4 C11 166.1(8) . . . . ?
C10 C3 C4 C11 -12.8(11) . . . . ?
C12 C11 C4 C5 92.1(10) . . . . ?
C12 C11 C4 C3 -83.6(10) . . . . ?
C27 C26 N3 C30 -3.5(13) . . . . ?
C27 C26 N3 C10 -178.6(8) . . . . ?
C29 C30 N3 C26 4.7(13) . . . . ?
C29 C30 N3 C10 179.8(8) . . . . ?
C3 C10 N3 C26 -36.5(11) . . . . ?
C3 C10 N3 C30 148.4(8) . . . . ?
C37 C36 N5 C40 0.8(13) . . . . ?
C37 C36 N5 C13 -176.8(8) . . . . ?
C39 C40 N5 C36 -3.3(13) . . . . ?
C39 C40 N5 C13 174.3(8) . . . . ?
C42 C41 N6 C45 1.6(14) . . . . ?
C44 C45 N6 C41 -2.2(14) . . . . ?
C22 C21 N2 C25 0.4(14) . . . . ?
C24 C25 N2 C21 0.2(14) . . . . ?
C4 C5 C13 N5 77.6(10) . . . . ?
C6 C5 C13 N5 -104.0(9) . . . . ?
C36 N5 C13 C5 -154.0(8) . . . . ?
C40 N5 C13 C5 28.4(11) . . . . ?
